data_7110466
loop_
_publ_author_name
'Allan, David R.'
'Clark, Stewart J.'
'Ibberson, Richard M.'
'Parsons, Simon'
'Pulham, Colin R.'
'Sawyer, Lindsay'

_publ_section_title
;
 The influence of pressure and temperature on the crystal structure of
 acetone
;
_journal_issue 8
_journal_name_full 'Chemical Communications'
_journal_page_first 751
_journal_paper_doi 10.1039/a900558g
_journal_year 1999
_chemical_formula_moiety Me2CO
_chemical_formula_sum 'C3 H6 O'
_chemical_formula_weight 58.08
_chemical_name_systematic
; 
 ? 
;
_space_group_IT_number 61
_symmetry_cell_setting orthorhombic
_symmetry_space_group_name_Hall '-P 2ac 2ab'
_symmetry_space_group_name_H-M 'P b c a'
_atom_sites_solution_hydrogens 'From 150K structure'
_atom_sites_solution_primary direct
_atom_sites_solution_secondary difmap
_audit_creation_method SHELXL-97
_cell_angle_alpha 90.00
_cell_angle_beta 90.00
_cell_angle_gamma 90.00
_cell_formula_units_Z 16
_cell_length_a 9.172(8)
_cell_length_b 7.761(8)
_cell_length_c 21.66(2)
_cell_measurement_reflns_used 20
_cell_measurement_temperature 110(2)
_cell_measurement_theta_max 10
_cell_measurement_theta_min 5
_cell_volume 1542(3)
_computing_cell_refinement 'Stoe DIF4'
_computing_data_collection 'Stoe DIF4'
_computing_data_reduction 'Stoe REDU4'
_computing_molecular_graphics SHELXTL
_computing_structure_refinement 'SHELXL-97 (Sheldrick, 1997)'
_computing_structure_solution 'From 150K structure'
_diffrn_ambient_temperature 150(2)
_diffrn_measured_fraction_theta_full 0.994
_diffrn_measured_fraction_theta_max 0.994
_diffrn_measurement_method Omega-theta
_diffrn_radiation_monochromator graphite
_diffrn_radiation_source 'fine-focus sealed tube'
_diffrn_radiation_type MoK\a
_diffrn_radiation_wavelength 0.71073
_diffrn_reflns_av_R_equivalents 0.0557
_diffrn_reflns_av_sigmaI/netI 0.0983
_diffrn_reflns_limit_h_max 10
_diffrn_reflns_limit_h_min -1
_diffrn_reflns_limit_k_max 0
_diffrn_reflns_limit_k_min -9
_diffrn_reflns_limit_l_max 1
_diffrn_reflns_limit_l_min -25
_diffrn_reflns_number 1693
_diffrn_reflns_theta_full 24.99
_diffrn_reflns_theta_max 24.99
_diffrn_reflns_theta_min 2.91
_diffrn_standards_interval_count 3
_diffrn_standards_interval_time 60
_diffrn_standards_number 3
_exptl_absorpt_coefficient_mu 0.073
_exptl_crystal_colour Colourless
_exptl_crystal_density_diffrn 1.001
_exptl_crystal_density_method 'not measured'
_exptl_crystal_description cylinder
_exptl_crystal_F_000 512
_exptl_crystal_size_max 0.5
_exptl_crystal_size_mid 0.15
_exptl_crystal_size_min 0.15
_refine_diff_density_max 0.170
_refine_diff_density_min -0.152
_refine_diff_density_rms 0.045
_refine_ls_extinction_coef 0.0045(14)
_refine_ls_extinction_expression Fc^*^=kFc[1+0.001xFc^2^\l^3^/sin(2\q)]^-1/4^
_refine_ls_extinction_method SHELXL
_refine_ls_goodness_of_fit_ref 0.968
_refine_ls_hydrogen_treatment 'As 150K structure'
_refine_ls_matrix_type full
_refine_ls_number_parameters 110
_refine_ls_number_reflns 1349
_refine_ls_number_restraints 132
_refine_ls_restrained_S_all 0.923
_refine_ls_R_factor_all 0.1416
_refine_ls_R_factor_gt 0.0585
_refine_ls_shift/su_max 0.023
_refine_ls_shift/su_mean 0.004
_refine_ls_structure_factor_coef Fsqd
_refine_ls_weighting_details 'calc w=1/[\s^2^(Fo^2^)+(0.0474P)^2^+0.0000P] where P=(Fo^2^+2Fc^2^)/3'
_refine_ls_weighting_scheme calc
_refine_ls_wR_factor_gt 0.1012
_refine_ls_wR_factor_ref 0.1274
_reflns_number_gt 690
_reflns_number_total 1349
_reflns_threshold_expression >2sigma(I)
_cod_data_source_file 900558gsup1.cif
_cod_data_source_block 110KPBCA
_cod_depositor_comments
;
The following automatic conversions were performed:
'_atom_site_symetry_multiplicity' tag replaced with
'_atom_site_symmetry_multiplicity'.

Automatic conversion script
Id: cif_correct_tags 1440 2010-10-19 06:21:57Z saulius 

The following automatic conversions were performed:

'_symmetry_cell_setting' value 'Orthorhombic' changed to
'orthorhombic' according to
/home/saulius/struct/CIF-dictionaries/cif_core.dic dictionary named
'cif_core.dic' version 2.4.2 from 2011-04-26.

Automatic conversion script
Id: cif_fix_values 1891 2012-01-12 08:04:46Z andrius 
;
_cod_original_sg_symbol_H-M Pbca
_cod_database_code 7110466

loop_
_symmetry_equiv_pos_as_xyz
'x, y, z'
'-x+1/2, -y, z+1/2'
'-x, y+1/2, -z+1/2'
'x+1/2, -y+1/2, -z'
'-x, -y, -z'
'x-1/2, y, -z-1/2'
'x, -y-1/2, z-1/2'
'-x-1/2, y-1/2, z'

loop_
_atom_site_label
_atom_site_type_symbol
_atom_site_fract_x
_atom_site_fract_y
_atom_site_fract_z
_atom_site_U_iso_or_equiv
_atom_site_adp_type
_atom_site_occupancy
_atom_site_symmetry_multiplicity
_atom_site_calc_flag
_atom_site_refinement_flags
O1A O 0.0063(2) 0.0721(3) 0.77960(9) 0.0493(7) Uani 1 1 d .
C1A C 0.1075(3) -0.0197(3) 0.76344(12) 0.0290(7) Uani 1 1 d .
C2A C 0.1937(3) -0.1195(4) 0.80970(13) 0.0341(7) Uani 1 1 d D
H2A1 H 0.179(2) -0.083(3) 0.8515(6) 0.051 Uiso 1 1 d D
H2A2 H 0.2944(14) -0.107(3) 0.7985(10) 0.051 Uiso 1 1 d D
H2A3 H 0.165(2) -0.2376(17) 0.8053(9) 0.051 Uiso 1 1 d D
C3A C 0.1488(3) -0.0381(4) 0.69714(13) 0.0447(9) Uani 1 1 d D
H3A1 H 0.086(2) 0.026(2) 0.6701(10) 0.067 Uiso 1 1 d D
H3A2 H 0.144(2) -0.1585(14) 0.6871(12) 0.067 Uiso 1 1 d D
H3A3 H 0.2475(13) 0.001(3) 0.6925(11) 0.067 Uiso 1 1 d D
O1B O 0.19317(19) 0.0433(2) 0.98059(9) 0.0448(6) Uani 1 1 d .
C1B C 0.1149(3) 0.1670(3) 0.99050(12) 0.0267(7) Uani 1 1 d .
C2B C 0.0379(3) 0.2580(4) 0.93912(13) 0.0356(8) Uani 1 1 d D
H2B1 H 0.049(2) 0.202(2) 0.8999(7) 0.053 Uiso 1 1 d D
H2B2 H 0.079(2) 0.3718(18) 0.9370(9) 0.053 Uiso 1 1 d D
H2B3 H -0.0645(13) 0.266(3) 0.9490(10) 0.053 Uiso 1 1 d D
C3B C 0.0924(3) 0.2355(4) 1.05429(12) 0.0367(8) Uani 1 1 d D
H3B1 H 0.131(2) 0.159(2) 1.0852(9) 0.055 Uiso 1 1 d D
H3B2 H -0.0105(11) 0.250(3) 1.0613(10) 0.055 Uiso 1 1 d D
H3B3 H 0.140(2) 0.3453(17) 1.0574(10) 0.055 Uiso 1 1 d D

loop_
_atom_site_aniso_label
_atom_site_aniso_U_11
_atom_site_aniso_U_22
_atom_site_aniso_U_33
_atom_site_aniso_U_23
_atom_site_aniso_U_13
_atom_site_aniso_U_12
O1A 0.0360(11) 0.0504(14) 0.0614(15) -0.0110(12) -0.0110(11) 0.0155(11)
C1A 0.0245(14) 0.0273(15) 0.0353(17) -0.0040(13) -0.0048(13) -0.0074(14)
C2A 0.0318(15) 0.0356(17) 0.0350(17) 0.0009(15) 0.0023(14) 0.0032(15)
C3A 0.0438(18) 0.053(2) 0.0372(18) 0.0043(17) -0.0024(15) -0.0149(17)
O1B 0.0417(12) 0.0369(12) 0.0557(14) -0.0051(11) -0.0043(10) 0.0172(11)
C1B 0.0188(13) 0.0270(15) 0.0344(17) -0.0022(14) 0.0027(13) -0.0044(14)
C2B 0.0333(16) 0.0404(19) 0.0332(17) 0.0001(15) -0.0017(14) 0.0030(15)
C3B 0.0420(17) 0.0367(18) 0.0314(16) 0.0038(15) -0.0016(15) -0.0037(17)

loop_
_atom_type_symbol
_atom_type_description
_atom_type_scat_dispersion_real
_atom_type_scat_dispersion_imag
_atom_type_scat_source
C C 0.0033 0.0016 'International Tables Vol C Tables 4.2.6.8 and 6.1.1.4'
H H 0.0000 0.0000 'International Tables Vol C Tables 4.2.6.8 and 6.1.1.4'
O O 0.0106 0.0060 'International Tables Vol C Tables 4.2.6.8 and 6.1.1.4'

loop_
_geom_angle_atom_site_label_1
_geom_angle_atom_site_label_2
_geom_angle_atom_site_label_3
_geom_angle
_geom_angle_site_symmetry_1
_geom_angle_site_symmetry_3
C1A O1A H3A3 131.3(5) . 6_557
C1A O1A H3A2 161.6(5) . 3_556
H3A3 O1A H3A2 67.0(8) 6_557 3_556
C1A O1A C1A 133.29(17) . 3_556
H3A3 O1A C1A 88.8(5) 6_557 3_556
H3A2 O1A C1A 35.0(5) 3_556 3_556
O1A C1A C2A 120.9(2) . .
O1A C1A C3A 121.6(3) . .
C2A C1A C3A 117.5(3) . .
C1B O1B C1B 81.52(17) . 5_557
C1B O1B C1B 165.1(2) . 8_655
C1B O1B C1B 90.37(9) 5_557 8_655
O1B C1B C2B 121.3(2) . .
O1B C1B C3B 121.6(2) . .
C2B C1B C3B 117.0(2) . .

loop_
_geom_bond_atom_site_label_1
_geom_bond_atom_site_label_2
_geom_bond_distance
_geom_bond_site_symmetry_2
O1A C1A 1.221(3) .
O1A H3A3 2.511(12) 6_557
O1A H3A2 2.604(18) 3_556
O1A C1A 3.463(4) 3_556
C1A C2A 1.493(4) .
C1A C3A 1.492(4) .
O1B C1B 1.218(3) .
O1B C1B 3.323(4) 5_557
O1B C1B 3.417(4) 8_655
C1B C2B 1.496(4) .
C1B C3B 1.494(4) .
